data_7063775
loop_
_publ_author_name
'Gnanadeepam, Yakkobu'
'Shankar, Bhaskaran'
'Tamilselvi, Arunachalam'

_publ_section_title
;
 Anticancer activity: synthesis, characterization and DNA binding of a
 1,2,4-triazole-based Zn(ii) complex
;
_journal_issue 20
_journal_name_full 'New Journal of Chemistry'
_journal_page_first 8215
_journal_page_last 8224
_journal_paper_doi 10.1039/D4NJ05463F
_journal_volume 49
_journal_year 2025
_chemical_formula_moiety 'C14 H12 Cl2 N8 O2 Zn'
_chemical_formula_sum 'C14 H12 Cl2 N8 O2 Zn'
_chemical_formula_weight 460.59
_space_group_crystal_system triclinic
_space_group_IT_number 2
_space_group_name_Hall '-P 1'
_space_group_name_H-M_alt 'P -1'
_atom_sites_solution_hydrogens geom
_audit_block_doi 10.5517/ccdc.csd.cc2l4m7m
_audit_creation_method SHELXL-2018/3
_audit_update_record
;
2024-09-30 deposited with the CCDC.	2025-04-09 downloaded from the CCDC.
;
_cell_angle_alpha 89.373(10)
_cell_angle_beta 86.466(10)
_cell_angle_gamma 79.435(10)
_cell_formula_units_Z 4
_cell_length_a 7.3502(19)
_cell_length_b 14.305(4)
_cell_length_c 17.919(5)
_cell_measurement_reflns_used 7572
_cell_measurement_temperature 296(2)
_cell_measurement_theta_max 21.0820
_cell_measurement_theta_min 2.8520
_cell_volume 1848.6(9)
_computing_cell_refinement 'CrysAlisPro 1.171.40.35a (Rigaku OD, 2018)'
_computing_data_collection 'CrysAlisPro 1.171.40.35a (Rigaku OD, 2018)'
_computing_data_reduction 'CrysAlisPro 1.171.40.35a (Rigaku OD, 2018)'
_computing_molecular_graphics 'ORTEP-3 (Farrugia, 1997)'
_computing_publication_material 'SHELXL-97 (Sheldrick, 2008)'
_computing_structure_refinement 'SHELXL-2018/3 (Sheldrick, 2018)'
_computing_structure_solution 'SHELXS-97 (Sheldrick 2008)'
_diffrn_ambient_temperature 296(2)
_diffrn_measured_fraction_theta_full 0.998
_diffrn_measured_fraction_theta_max 0.998
_diffrn_measurement_device_type 'XtaLAB Synergy, Single source at offset/far, HyPix3000'
_diffrn_measurement_method '\w scans'
_diffrn_radiation_type MoK\a
_diffrn_radiation_wavelength 0.71073
_diffrn_reflns_av_R_equivalents 0.0444
_diffrn_reflns_av_unetI/netI 0.0218
_diffrn_reflns_Laue_measured_fraction_full 0.998
_diffrn_reflns_Laue_measured_fraction_max 0.998
_diffrn_reflns_limit_h_max 8
_diffrn_reflns_limit_h_min -8
_diffrn_reflns_limit_k_max 16
_diffrn_reflns_limit_k_min -16
_diffrn_reflns_limit_l_max 21
_diffrn_reflns_limit_l_min -21
_diffrn_reflns_number 59626
_diffrn_reflns_point_group_measured_fraction_full 0.998
_diffrn_reflns_point_group_measured_fraction_max 0.998
_diffrn_reflns_theta_full 25.000
_diffrn_reflns_theta_max 25.000
_diffrn_reflns_theta_min 1.448
_exptl_absorpt_coefficient_mu 1.646
_exptl_absorpt_correction_T_max 1.00000
_exptl_absorpt_correction_T_min 0.47771
_exptl_absorpt_correction_type multi-scan
_exptl_absorpt_process_details
;
CrysAlisPro 1.171.40.35a (Rigaku Oxford Diffraction, 2018)
Empirical absorption correction using spherical harmonics,
 implemented in SCALE3 ABSPACK scaling algorithm.
;
_exptl_crystal_colour Colourless
_exptl_crystal_density_diffrn 1.655
_exptl_crystal_description Block
_exptl_crystal_F_000 928
_exptl_crystal_size_max 0.120
_exptl_crystal_size_mid 0.100
_exptl_crystal_size_min 0.080
_refine_diff_density_max 0.424
_refine_diff_density_min -0.379
_refine_diff_density_rms 0.092
_refine_ls_extinction_method none
_refine_ls_goodness_of_fit_ref 1.088
_refine_ls_hydrogen_treatment constr
_refine_ls_matrix_type full
_refine_ls_number_parameters 487
_refine_ls_number_reflns 6494
_refine_ls_number_restraints 0
_refine_ls_restrained_S_all 1.088
_refine_ls_R_factor_all 0.0314
_refine_ls_R_factor_gt 0.0290
_refine_ls_shift/su_max 0.003
_refine_ls_shift/su_mean 0.000
_refine_ls_structure_factor_coef Fsqd
_refine_ls_weighting_details 'w=1/[\s^2^(Fo^2^)+(0.0430P)^2^+0.7048P] where P=(Fo^2^+2Fc^2^)/3'
_refine_ls_weighting_scheme calc
_refine_ls_wR_factor_gt 0.0760
_refine_ls_wR_factor_ref 0.0772
_reflns_Friedel_coverage 0.000
_reflns_number_gt 5964
_reflns_number_total 6494
_reflns_threshold_expression 'I > 2\s(I)'
_cod_data_source_file d4nj05463f2.cif
_cod_data_source_block Zn
_cod_depositor_comments 'Adding full bibliography for 7063775--7063776.cif.'
_cod_original_cell_volume 1848.7(9)
_cod_database_code 7063775
_shelx_shelxl_version_number 2018/3
_shelx_space_group_comment
;
The symmetry employed for this shelxl refinement is uniquely defined
by the following loop, which should always be used as a source of
symmetry information in preference to the above space-group names.
They are only intended as comments.
;
_shelx_estimated_absorpt_t_min 0.827
_shelx_estimated_absorpt_t_max 0.880

loop_
_space_group_symop_operation_xyz
'x, y, z'
'-x, -y, -z'

loop_
_atom_site_label
_atom_site_type_symbol
_atom_site_fract_x
_atom_site_fract_y
_atom_site_fract_z
_atom_site_U_iso_or_equiv
_atom_site_adp_type
_atom_site_occupancy
_atom_site_site_symmetry_order
_atom_site_calc_flag
_atom_site_refinement_flags_posn
_atom_site_refinement_flags_adp
_atom_site_refinement_flags_occupancy
_atom_site_disorder_assembly
_atom_site_disorder_group
Zn1 Zn 1.09777(3) 0.47783(2) 0.16944(2) 0.03594(8) Uani 1 1 d . . . . .
Cl1 Cl 1.34246(9) 0.52915(4) 0.11443(4) 0.05957(17) Uani 1 1 d . . . . .
Cl2 Cl 1.05357(11) 0.34019(5) 0.12485(5) 0.0756(2) Uani 1 1 d . . . . .
O1 O 1.1699(3) 0.27838(13) 0.59643(9) 0.0640(5) Uani 1 1 d . . . . .
O2 O 0.3953(2) 0.84549(11) -0.06648(9) 0.0510(4) Uani 1 1 d . . . . .
N1 N 1.1238(3) 0.46512(12) 0.28043(9) 0.0386(4) Uani 1 1 d . . . . .
N2 N 0.8664(2) 0.57564(12) 0.15090(10) 0.0393(4) Uani 1 1 d . . . . .
N3 N 0.7792(3) 0.64140(13) 0.20345(10) 0.0466(5) Uani 1 1 d . . . . .
N4 N 0.6710(2) 0.67946(11) 0.09405(9) 0.0340(4) Uani 1 1 d . . . . .
N5 N 0.5723(2) 0.73782(12) 0.04161(9) 0.0374(4) Uani 1 1 d . . . . .
N6 N 1.1507(3) 0.54225(13) 0.32159(10) 0.0456(4) Uani 1 1 d . . . . .
N7 N 1.1423(2) 0.42045(12) 0.39545(9) 0.0377(4) Uani 1 1 d . . . . .
N8 N 1.1504(3) 0.37388(13) 0.46453(10) 0.0454(4) Uani 1 1 d . . . . .
C1 C 1.1760(5) 0.2113(2) 0.65102(15) 0.0719(8) Uani 1 1 d . . . . .
H1 H 1.181997 0.223432 0.701608 0.086 Uiso 1 1 calc R U . . .
C2 C 1.1723(4) 0.1261(2) 0.62286(15) 0.0637(7) Uani 1 1 d . . . . .
H2 H 1.176603 0.069339 0.649017 0.076 Uiso 1 1 calc R U . . .
C3 C 1.1607(4) 0.13967(18) 0.54539(15) 0.0619(7) Uani 1 1 d . . . . .
H3 H 1.154155 0.093248 0.510231 0.074 Uiso 1 1 calc R U . . .
C4 C 1.1607(3) 0.23195(16) 0.53160(12) 0.0430(5) Uani 1 1 d . . . . .
C5 C 1.1520(3) 0.28582(15) 0.46370(12) 0.0431(5) Uani 1 1 d . . . . .
H5 H 1.147462 0.255360 0.418448 0.052 Uiso 1 1 calc R U . . .
C6 C 1.1601(3) 0.51286(15) 0.38985(12) 0.0459(5) Uani 1 1 d . . . . .
H6 H 1.176830 0.550349 0.430035 0.055 Uiso 1 1 calc R U . . .
C7 C 1.1190(3) 0.39297(15) 0.32516(11) 0.0388(5) Uani 1 1 d . . . . .
H7 H 1.102279 0.332853 0.311142 0.047 Uiso 1 1 calc R U . . .
C8 C 0.7987(3) 0.59948(15) 0.08651(12) 0.0411(5) Uani 1 1 d . . . . .
H8 H 0.833517 0.566190 0.042067 0.049 Uiso 1 1 calc R U . . .
C9 C 0.6642(3) 0.70267(16) 0.16690(12) 0.0447(5) Uani 1 1 d . . . . .
H9 H 0.587230 0.755663 0.188366 0.054 Uiso 1 1 calc R U . . .
C10 C 0.5381(3) 0.69581(14) -0.01691(11) 0.0371(4) Uani 1 1 d . . . . .
H10 H 0.574863 0.630281 -0.021633 0.045 Uiso 1 1 calc R U . . .
C11 C 0.4432(3) 0.74940(14) -0.07524(12) 0.0375(4) Uani 1 1 d . . . . .
C12 C 0.3856(4) 0.72323(18) -0.14001(14) 0.0570(7) Uani 1 1 d . . . . .
H12 H 0.400512 0.661610 -0.158481 0.068 Uiso 1 1 calc R U . . .
C13 C 0.2981(4) 0.8067(2) -0.17477(14) 0.0593(7) Uani 1 1 d . . . . .
H13 H 0.244819 0.811323 -0.220715 0.071 Uiso 1 1 calc R U . . .
C14 C 0.3070(4) 0.87789(18) -0.12862(15) 0.0550(6) Uani 1 1 d . . . . .
H14 H 0.259026 0.941474 -0.137771 0.066 Uiso 1 1 calc R U . . .
Zn2 Zn 0.30561(3) 1.03383(2) 0.32491(2) 0.03524(8) Uani 1 1 d . . . . .
Cl3 Cl 0.51247(9) 1.09831(5) 0.38098(4) 0.06157(18) Uani 1 1 d . . . . .
Cl4 Cl 0.01820(9) 1.11966(5) 0.33957(4) 0.06032(17) Uani 1 1 d . . . . .
O3 O 0.0630(3) 1.09521(11) -0.10932(8) 0.0506(4) Uani 1 1 d . . . . .
O4 O 0.3172(3) 0.54700(11) 0.57182(9) 0.0531(4) Uani 1 1 d . . . . .
N00H N 0.2161(3) 1.04729(12) 0.02526(9) 0.0418(4) Uani 1 1 d . . . . .
N00Q N 0.2938(3) 0.82999(14) 0.30877(10) 0.0541(5) Uani 1 1 d . . . . .
N9 N 0.3181(3) 0.89703(12) 0.36031(10) 0.0424(4) Uani 1 1 d . . . . .
N11 N 0.3211(3) 0.76406(12) 0.41890(9) 0.0394(4) Uani 1 1 d . . . . .
N12 N 0.3222(3) 0.68891(12) 0.46961(10) 0.0431(4) Uani 1 1 d . . . . .
N13 N 0.3394(3) 1.01807(12) 0.21284(9) 0.0394(4) Uani 1 1 d . . . . .
N14 N 0.4602(3) 0.94425(13) 0.17688(10) 0.0435(4) Uani 1 1 d . . . . .
N15 N 0.2850(3) 1.02663(12) 0.09576(9) 0.0373(4) Uani 1 1 d . . . . .
C15 C -0.0328(4) 1.14151(19) -0.16583(13) 0.0557(6) Uani 1 1 d . . . . .
H15 H -0.035702 1.116310 -0.213266 0.067 Uiso 1 1 calc R U . . .
C16 C -0.1210(3) 1.22706(18) -0.14429(14) 0.0512(6) Uani 1 1 d . . . . .
H16 H -0.194077 1.271560 -0.173265 0.061 Uiso 1 1 calc R U . . .
C17 C -0.0831(3) 1.23762(16) -0.06940(13) 0.0463(5) Uani 1 1 d . . . . .
H17 H -0.126403 1.290409 -0.039151 0.056 Uiso 1 1 calc R U . . .
C18 C 0.0286(3) 1.15625(15) -0.04960(11) 0.0382(5) Uani 1 1 d . . . . .
C19 C 0.1095(3) 1.12717(15) 0.01895(11) 0.0390(5) Uani 1 1 d . . . . .
H19 H 0.083730 1.167571 0.060067 0.047 Uiso 1 1 calc R U . . .
C20 C 0.2373(3) 1.06629(15) 0.16357(11) 0.0405(5) Uani 1 1 d . . . . .
H20 H 0.145935 1.119586 0.173645 0.049 Uiso 1 1 calc R U . . .
C21 C 0.4223(3) 0.95144(15) 0.10704(12) 0.0415(5) Uani 1 1 d . . . . .
H21 H 0.481633 0.910339 0.069576 0.050 Uiso 1 1 calc R U . . .
C22 C 0.2961(4) 0.75158(17) 0.34590(13) 0.0524(6) Uani 1 1 d . . . . .
H22 H 0.282245 0.694253 0.325016 0.063 Uiso 1 1 calc R U . . .
C23 C 0.3343(3) 0.85666(15) 0.42547(12) 0.0428(5) Uani 1 1 d . . . . .
H23 H 0.352169 0.886605 0.469533 0.051 Uiso 1 1 calc R U . . .
C24 C 0.3523(3) 0.70555(15) 0.53654(12) 0.0421(5) Uani 1 1 d . . . . .
H24 H 0.372995 0.765249 0.549749 0.051 Uiso 1 1 calc R U . . .
C25 C 0.3546(3) 0.63256(15) 0.59186(12) 0.0406(5) Uani 1 1 d . . . . .
C26 C 0.3906(4) 0.63192(19) 0.66474(13) 0.0552(6) Uani 1 1 d . . . . .
H26 H 0.420936 0.681602 0.691582 0.066 Uiso 1 1 calc R U . . .
C27 C 0.3733(4) 0.5413(2) 0.69214(15) 0.0592(7) Uani 1 1 d . . . . .
H27 H 0.389977 0.519386 0.740754 0.071 Uiso 1 1 calc R U . . .
C28 C 0.3289(4) 0.49317(18) 0.63555(16) 0.0581(7) Uani 1 1 d . . . . .
H28 H 0.308273 0.430975 0.638631 0.070 Uiso 1 1 calc R U . . .

loop_
_atom_site_aniso_label
_atom_site_aniso_U_11
_atom_site_aniso_U_22
_atom_site_aniso_U_33
_atom_site_aniso_U_23
_atom_site_aniso_U_13
_atom_site_aniso_U_12
Zn1 0.04312(15) 0.02931(13) 0.03417(14) -0.00086(9) -0.00531(10) -0.00241(10)
Cl1 0.0580(4) 0.0388(3) 0.0787(4) 0.0032(3) 0.0177(3) -0.0082(3)
Cl2 0.0706(4) 0.0522(4) 0.1066(6) -0.0385(4) 0.0054(4) -0.0196(3)
O1 0.1037(15) 0.0577(11) 0.0367(9) -0.0011(8) -0.0061(9) -0.0306(10)
O2 0.0643(10) 0.0328(8) 0.0560(10) 0.0010(7) -0.0190(8) -0.0043(7)
N1 0.0461(10) 0.0356(9) 0.0345(9) -0.0027(7) -0.0064(8) -0.0069(8)
N2 0.0439(10) 0.0342(9) 0.0375(9) 0.0009(7) -0.0045(8) -0.0002(7)
N3 0.0557(11) 0.0439(10) 0.0355(9) -0.0027(8) -0.0044(8) 0.0040(9)
N4 0.0384(9) 0.0292(8) 0.0327(9) -0.0007(7) -0.0038(7) -0.0011(7)
N5 0.0425(10) 0.0319(9) 0.0351(9) -0.0004(7) -0.0059(7) 0.0017(7)
N6 0.0640(12) 0.0349(9) 0.0394(10) -0.0028(8) -0.0060(9) -0.0120(9)
N7 0.0488(10) 0.0343(9) 0.0308(9) -0.0019(7) -0.0040(7) -0.0088(8)
N8 0.0655(12) 0.0402(10) 0.0319(9) 0.0001(8) -0.0037(8) -0.0132(9)
C1 0.103(2) 0.083(2) 0.0365(13) 0.0112(13) -0.0097(14) -0.0347(18)
C2 0.0746(18) 0.0575(16) 0.0516(15) 0.0188(13) 0.0061(13) 0.0032(14)
C3 0.093(2) 0.0394(13) 0.0480(14) -0.0024(11) 0.0086(13) -0.0017(13)
C4 0.0505(13) 0.0409(12) 0.0355(11) -0.0022(9) 0.0006(9) -0.0041(10)
C5 0.0538(13) 0.0393(12) 0.0347(11) -0.0040(9) -0.0027(9) -0.0041(10)
C6 0.0656(15) 0.0340(11) 0.0402(12) -0.0059(9) -0.0046(10) -0.0137(10)
C7 0.0461(12) 0.0347(11) 0.0364(11) -0.0035(9) -0.0054(9) -0.0080(9)
C8 0.0459(12) 0.0367(11) 0.0370(11) -0.0044(9) -0.0035(9) 0.0032(9)
C9 0.0537(13) 0.0391(11) 0.0367(11) -0.0060(9) -0.0042(10) 0.0050(10)
C10 0.0398(11) 0.0308(10) 0.0387(11) -0.0020(8) -0.0012(9) -0.0017(8)
C11 0.0378(11) 0.0331(10) 0.0399(11) -0.0030(8) -0.0034(9) -0.0012(8)
C12 0.0690(17) 0.0484(14) 0.0488(14) -0.0105(11) -0.0188(12) 0.0075(12)
C13 0.0603(16) 0.0689(17) 0.0448(13) 0.0057(12) -0.0160(12) 0.0026(13)
C14 0.0571(15) 0.0428(13) 0.0648(16) 0.0153(12) -0.0144(12) -0.0052(11)
Zn2 0.04567(15) 0.03110(13) 0.03071(13) -0.00075(9) -0.00740(10) -0.00994(10)
Cl3 0.0541(4) 0.0623(4) 0.0737(4) -0.0246(3) -0.0117(3) -0.0208(3)
Cl4 0.0470(3) 0.0669(4) 0.0636(4) -0.0136(3) -0.0107(3) 0.0017(3)
O3 0.0746(11) 0.0394(8) 0.0351(8) -0.0013(6) -0.0092(8) -0.0010(8)
O4 0.0713(11) 0.0401(9) 0.0520(9) 0.0060(7) -0.0147(8) -0.0171(8)
N00H 0.0583(11) 0.0380(10) 0.0273(9) -0.0002(7) -0.0035(8) -0.0036(9)
N00Q 0.0891(16) 0.0440(11) 0.0373(10) 0.0048(8) -0.0175(10) -0.0293(11)
N9 0.0565(11) 0.0353(9) 0.0405(10) 0.0056(8) -0.0142(8) -0.0181(8)
N11 0.0548(11) 0.0324(9) 0.0344(9) 0.0042(7) -0.0126(8) -0.0140(8)
N12 0.0629(12) 0.0320(9) 0.0376(10) 0.0062(7) -0.0140(9) -0.0143(8)
N13 0.0521(11) 0.0334(9) 0.0317(9) -0.0018(7) -0.0034(8) -0.0048(8)
N14 0.0537(11) 0.0347(9) 0.0385(10) 0.0002(7) -0.0006(8) 0.0003(8)
N15 0.0502(10) 0.0315(9) 0.0281(8) -0.0001(7) -0.0012(7) -0.0023(7)
C15 0.0780(18) 0.0558(15) 0.0368(12) 0.0086(11) -0.0166(12) -0.0172(13)
C16 0.0522(14) 0.0506(14) 0.0517(14) 0.0140(11) -0.0147(11) -0.0084(11)
C17 0.0475(13) 0.0395(12) 0.0502(13) 0.0040(10) -0.0026(10) -0.0034(10)
C18 0.0448(12) 0.0350(11) 0.0350(10) -0.0002(8) -0.0004(9) -0.0083(9)
C19 0.0503(12) 0.0343(11) 0.0324(10) -0.0010(8) 0.0003(9) -0.0083(9)
C20 0.0543(13) 0.0322(10) 0.0324(10) -0.0026(8) -0.0022(9) -0.0011(9)
C21 0.0528(13) 0.0318(10) 0.0363(11) -0.0009(8) 0.0035(9) 0.0001(9)
C22 0.0861(18) 0.0406(12) 0.0376(12) 0.0024(10) -0.0177(12) -0.0255(12)
C23 0.0607(14) 0.0338(11) 0.0375(11) 0.0016(9) -0.0140(10) -0.0142(10)
C24 0.0547(13) 0.0357(11) 0.0398(12) 0.0012(9) -0.0112(10) -0.0158(10)
C25 0.0466(12) 0.0385(11) 0.0389(11) 0.0021(9) -0.0072(9) -0.0121(9)
C26 0.0764(17) 0.0552(15) 0.0371(12) 0.0027(10) -0.0091(11) -0.0183(13)
C27 0.0674(17) 0.0638(16) 0.0448(14) 0.0198(12) -0.0033(12) -0.0085(13)
C28 0.0629(16) 0.0411(13) 0.0692(17) 0.0190(12) -0.0031(13) -0.0084(11)

loop_
_atom_type_symbol
_atom_type_description
_atom_type_scat_dispersion_real
_atom_type_scat_dispersion_imag
_atom_type_scat_source
C C 0.0033 0.0016 'International Tables Vol C Tables 4.2.6.8 and 6.1.1.4'
H H 0.0000 0.0000 'International Tables Vol C Tables 4.2.6.8 and 6.1.1.4'
Cl Cl 0.1484 0.1585 'International Tables Vol C Tables 4.2.6.8 and 6.1.1.4'
N N 0.0061 0.0033 'International Tables Vol C Tables 4.2.6.8 and 6.1.1.4'
O O 0.0106 0.0060 'International Tables Vol C Tables 4.2.6.8 and 6.1.1.4'
Zn Zn 0.2839 1.4301 'International Tables Vol C Tables 4.2.6.8 and 6.1.1.4'

loop_
_geom_angle_atom_site_label_1
_geom_angle_atom_site_label_2
_geom_angle_atom_site_label_3
_geom_angle
_geom_angle_site_symmetry_1
_geom_angle_site_symmetry_3
_geom_angle_publ_flag
N1 Zn1 N2 108.73(7) . . ?
N1 Zn1 Cl2 108.84(6) . . ?
N2 Zn1 Cl2 107.00(6) . . ?
N1 Zn1 Cl1 110.24(6) . . ?
N2 Zn1 Cl1 108.22(6) . . ?
Cl2 Zn1 Cl1 113.66(3) . . ?
C4 O1 C1 105.7(2) . . ?
C14 O2 C11 105.65(18) . . ?
C7 N1 N6 109.08(17) . . ?
C7 N1 Zn1 130.95(15) . . ?
N6 N1 Zn1 119.97(13) . . ?
C8 N2 N3 108.32(17) . . ?
C8 N2 Zn1 126.70(15) . . ?
N3 N2 Zn1 123.71(13) . . ?
C9 N3 N2 105.47(17) . . ?
C8 N4 C9 105.29(17) . . ?
C8 N4 N5 131.84(17) . . ?
C9 N4 N5 122.57(16) . . ?
C10 N5 N4 115.46(17) . . ?
C6 N6 N1 105.58(17) . . ?
C6 N7 C7 105.62(17) . . ?
C6 N7 N8 120.82(17) . . ?
C7 N7 N8 133.56(18) . . ?
C5 N8 N7 116.69(18) . . ?
C2 C1 O1 111.4(2) . . ?
C2 C1 H1 124.3 . . ?
O1 C1 H1 124.3 . . ?
C1 C2 C3 105.8(2) . . ?
C1 C2 H2 127.1 . . ?
C3 C2 H2 127.1 . . ?
C4 C3 C2 107.3(2) . . ?
C4 C3 H3 126.4 . . ?
C2 C3 H3 126.4 . . ?
C3 C4 O1 110.0(2) . . ?
C3 C4 C5 132.0(2) . . ?
O1 C4 C5 118.1(2) . . ?
N8 C5 C4 120.8(2) . . ?
N8 C5 H5 119.6 . . ?
C4 C5 H5 119.6 . . ?
N6 C6 N7 111.32(19) . . ?
N6 C6 H6 124.3 . . ?
N7 C6 H6 124.3 . . ?
N1 C7 N7 108.40(18) . . ?
N1 C7 H7 125.8 . . ?
N7 C7 H7 125.8 . . ?
N2 C8 N4 109.61(18) . . ?
N2 C8 H8 125.2 . . ?
N4 C8 H8 125.2 . . ?
N3 C9 N4 111.31(19) . . ?
N3 C9 H9 124.3 . . ?
N4 C9 H9 124.3 . . ?
N5 C10 C11 120.01(19) . . ?
N5 C10 H10 120.0 . . ?
C11 C10 H10 120.0 . . ?
C12 C11 O2 110.08(19) . . ?
C12 C11 C10 132.0(2) . . ?
O2 C11 C10 117.89(18) . . ?
C11 C12 C13 106.9(2) . . ?
C11 C12 H12 126.5 . . ?
C13 C12 H12 126.5 . . ?
C14 C13 C12 106.2(2) . . ?
C14 C13 H13 126.9 . . ?
C12 C13 H13 126.9 . . ?
C13 C14 O2 111.2(2) . . ?
C13 C14 H14 124.4 . . ?
O2 C14 H14 124.4 . . ?
N13 Zn2 N9 102.11(7) . . ?
N13 Zn2 Cl3 117.53(6) . . ?
N9 Zn2 Cl3 109.53(6) . . ?
N13 Zn2 Cl4 102.10(6) . . ?
N9 Zn2 Cl4 112.25(6) . . ?
Cl3 Zn2 Cl4 112.78(3) . . ?
C15 O3 C18 105.61(18) . . ?
C25 O4 C28 105.42(19) . . ?
C19 N00H N15 115.96(17) . . ?
C22 N00Q N9 105.84(18) . . ?
C23 N9 N00Q 108.65(17) . . ?
C23 N9 Zn2 133.16(15) . . ?
N00Q N9 Zn2 118.05(13) . . ?
C22 N11 C23 105.38(17) . . ?
C22 N11 N12 120.52(17) . . ?
C23 N11 N12 134.06(18) . . ?
C24 N12 N11 116.63(18) . . ?
C20 N13 N14 108.80(17) . . ?
C20 N13 Zn2 126.39(15) . . ?
N14 N13 Zn2 124.23(13) . . ?
C21 N14 N13 105.39(17) . . ?
C20 N15 C21 105.46(17) . . ?
C20 N15 N00H 132.68(18) . . ?
C21 N15 N00H 121.80(17) . . ?
C16 C15 O3 111.2(2) . . ?
C16 C15 H15 124.4 . . ?
O3 C15 H15 124.4 . . ?
C15 C16 C17 106.8(2) . . ?
C15 C16 H16 126.6 . . ?
C17 C16 H16 126.6 . . ?
C18 C17 C16 106.8(2) . . ?
C18 C17 H17 126.6 . . ?
C16 C17 H17 126.6 . . ?
C17 C18 O3 109.55(19) . . ?
C17 C18 C19 131.5(2) . . ?
O3 C18 C19 118.91(18) . . ?
N00H C19 C18 121.5(2) . . ?
N00H C19 H19 119.3 . . ?
C18 C19 H19 119.3 . . ?
N13 C20 N15 109.11(18) . . ?
N13 C20 H20 125.4 . . ?
N15 C20 H20 125.4 . . ?
N14 C21 N15 111.23(18) . . ?
N14 C21 H21 124.4 . . ?
N15 C21 H21 124.4 . . ?
N00Q C22 N11 111.1(2) . . ?
N00Q C22 H22 124.5 . . ?
N11 C22 H22 124.5 . . ?
N9 C23 N11 109.04(19) . . ?
N9 C23 H23 125.5 . . ?
N11 C23 H23 125.5 . . ?
N12 C24 C25 120.0(2) . . ?
N12 C24 H24 120.0 . . ?
C25 C24 H24 120.0 . . ?
C26 C25 O4 110.3(2) . . ?
C26 C25 C24 130.8(2) . . ?
O4 C25 C24 118.91(19) . . ?
C25 C26 C27 106.4(2) . . ?
C25 C26 H26 126.8 . . ?
C27 C26 H26 126.8 . . ?
C28 C27 C26 106.8(2) . . ?
C28 C27 H27 126.6 . . ?
C26 C27 H27 126.6 . . ?
C27 C28 O4 111.0(2) . . ?
C27 C28 H28 124.5 . . ?
O4 C28 H28 124.5 . . ?

loop_
_geom_bond_atom_site_label_1
_geom_bond_atom_site_label_2
_geom_bond_distance
_geom_bond_site_symmetry_2
_geom_bond_publ_flag
Zn1 N1 2.0130(18) . ?
Zn1 N2 2.0366(18) . ?
Zn1 Cl2 2.2184(9) . ?
Zn1 Cl1 2.2349(8) . ?
O1 C4 1.356(3) . ?
O1 C1 1.360(3) . ?
O2 C14 1.358(3) . ?
O2 C11 1.363(3) . ?
N1 C7 1.304(3) . ?
N1 N6 1.384(3) . ?
N2 C8 1.302(3) . ?
N2 N3 1.380(2) . ?
N3 C9 1.303(3) . ?
N4 C8 1.343(3) . ?
N4 C9 1.346(3) . ?
N4 N5 1.397(2) . ?
N5 C10 1.275(3) . ?
N6 C6 1.291(3) . ?
N7 C6 1.354(3) . ?
N7 C7 1.354(3) . ?
N7 N8 1.398(2) . ?
N8 C5 1.258(3) . ?
C1 C2 1.329(4) . ?
C1 H1 0.9300 . ?
C2 C3 1.405(4) . ?
C2 H2 0.9300 . ?
C3 C4 1.340(3) . ?
C3 H3 0.9300 . ?
C4 C5 1.432(3) . ?
C5 H5 0.9300 . ?
C6 H6 0.9300 . ?
C7 H7 0.9300 . ?
C8 H8 0.9300 . ?
C9 H9 0.9300 . ?
C10 C11 1.429(3) . ?
C10 H10 0.9300 . ?
C11 C12 1.340(3) . ?
C12 C13 1.407(4) . ?
C12 H12 0.9300 . ?
C13 C14 1.332(4) . ?
C13 H13 0.9300 . ?
C14 H14 0.9300 . ?
Zn2 N13 2.0182(18) . ?
Zn2 N9 2.0382(18) . ?
Zn2 Cl3 2.2125(8) . ?
Zn2 Cl4 2.2420(8) . ?
O3 C15 1.364(3) . ?
O3 C18 1.370(3) . ?
O4 C25 1.359(3) . ?
O4 C28 1.369(3) . ?
N00H C19 1.270(3) . ?
N00H N15 1.398(2) . ?
N00Q C22 1.296(3) . ?
N00Q N9 1.381(3) . ?
N9 C23 1.299(3) . ?
N11 C22 1.350(3) . ?
N11 C23 1.353(3) . ?
N11 N12 1.399(2) . ?
N12 C24 1.266(3) . ?
N13 C20 1.303(3) . ?
N13 N14 1.385(2) . ?
N14 C21 1.298(3) . ?
N15 C20 1.346(3) . ?
N15 C21 1.356(3) . ?
C15 C16 1.325(4) . ?
C15 H15 0.9300 . ?
C16 C17 1.403(3) . ?
C16 H16 0.9300 . ?
C17 C18 1.353(3) . ?
C17 H17 0.9300 . ?
C18 C19 1.422(3) . ?
C19 H19 0.9300 . ?
C20 H20 0.9300 . ?
C21 H21 0.9300 . ?
C22 H22 0.9300 . ?
C23 H23 0.9300 . ?
C24 C25 1.431(3) . ?
C24 H24 0.9300 . ?
C25 C26 1.348(3) . ?
C26 C27 1.406(4) . ?
C26 H26 0.9300 . ?
C27 C28 1.322(4) . ?
C27 H27 0.9300 . ?
C28 H28 0.9300 . ?

loop_
_geom_torsion_atom_site_label_1
_geom_torsion_atom_site_label_2
_geom_torsion_atom_site_label_3
_geom_torsion_atom_site_label_4
_geom_torsion
_geom_torsion_site_symmetry_1
_geom_torsion_site_symmetry_2
_geom_torsion_site_symmetry_3
_geom_torsion_site_symmetry_4
_geom_torsion_publ_flag
C8 N2 N3 C9 -0.8(3) . . . . ?
Zn1 N2 N3 C9 167.00(16) . . . . ?
C8 N4 N5 C10 30.8(3) . . . . ?
C9 N4 N5 C10 -156.5(2) . . . . ?
C7 N1 N6 C6 -0.3(3) . . . . ?
Zn1 N1 N6 C6 179.31(16) . . . . ?
C6 N7 N8 C5 -172.9(2) . . . . ?
C7 N7 N8 C5 6.9(4) . . . . ?
C4 O1 C1 C2 0.4(4) . . . . ?
O1 C1 C2 C3 -0.8(4) . . . . ?
C1 C2 C3 C4 0.9(4) . . . . ?
C2 C3 C4 O1 -0.6(3) . . . . ?
C2 C3 C4 C5 179.8(3) . . . . ?
C1 O1 C4 C3 0.2(3) . . . . ?
C1 O1 C4 C5 179.8(2) . . . . ?
N7 N8 C5 C4 179.8(2) . . . . ?
C3 C4 C5 N8 178.6(3) . . . . ?
O1 C4 C5 N8 -0.9(4) . . . . ?
N1 N6 C6 N7 0.5(3) . . . . ?
C7 N7 C6 N6 -0.6(3) . . . . ?
N8 N7 C6 N6 179.3(2) . . . . ?
N6 N1 C7 N7 -0.1(2) . . . . ?
Zn1 N1 C7 N7 -179.59(14) . . . . ?
C6 N7 C7 N1 0.4(2) . . . . ?
N8 N7 C7 N1 -179.5(2) . . . . ?
N3 N2 C8 N4 0.7(3) . . . . ?
Zn1 N2 C8 N4 -166.68(14) . . . . ?
C9 N4 C8 N2 -0.3(2) . . . . ?
N5 N4 C8 N2 173.30(19) . . . . ?
N2 N3 C9 N4 0.7(3) . . . . ?
C8 N4 C9 N3 -0.3(3) . . . . ?
N5 N4 C9 N3 -174.60(19) . . . . ?
N4 N5 C10 C11 -177.95(18) . . . . ?
C14 O2 C11 C12 -0.5(3) . . . . ?
C14 O2 C11 C10 -179.4(2) . . . . ?
N5 C10 C11 C12 -177.4(3) . . . . ?
N5 C10 C11 O2 1.3(3) . . . . ?
O2 C11 C12 C13 0.6(3) . . . . ?
C10 C11 C12 C13 179.4(2) . . . . ?
C11 C12 C13 C14 -0.5(3) . . . . ?
C12 C13 C14 O2 0.2(3) . . . . ?
C11 O2 C14 C13 0.1(3) . . . . ?
C22 N00Q N9 C23 0.2(3) . . . . ?
C22 N00Q N9 Zn2 -176.01(18) . . . . ?
C22 N11 N12 C24 177.8(2) . . . . ?
C23 N11 N12 C24 -4.9(4) . . . . ?
C20 N13 N14 C21 -0.7(2) . . . . ?
Zn2 N13 N14 C21 170.99(15) . . . . ?
C19 N00H N15 C20 13.9(3) . . . . ?
C19 N00H N15 C21 -169.2(2) . . . . ?
C18 O3 C15 C16 0.7(3) . . . . ?
O3 C15 C16 C17 -0.6(3) . . . . ?
C15 C16 C17 C18 0.2(3) . . . . ?
C16 C17 C18 O3 0.3(3) . . . . ?
C16 C17 C18 C19 -179.8(2) . . . . ?
C15 O3 C18 C17 -0.6(3) . . . . ?
C15 O3 C18 C19 179.4(2) . . . . ?
N15 N00H C19 C18 -179.31(19) . . . . ?
C17 C18 C19 N00H -178.1(2) . . . . ?
O3 C18 C19 N00H 1.8(3) . . . . ?
N14 N13 C20 N15 0.4(3) . . . . ?
Zn2 N13 C20 N15 -171.05(14) . . . . ?
C21 N15 C20 N13 0.0(2) . . . . ?
N00H N15 C20 N13 177.2(2) . . . . ?
N13 N14 C21 N15 0.7(2) . . . . ?
C20 N15 C21 N14 -0.5(3) . . . . ?
N00H N15 C21 N14 -178.07(19) . . . . ?
N9 N00Q C22 N11 -0.2(3) . . . . ?
C23 N11 C22 N00Q 0.1(3) . . . . ?
N12 N11 C22 N00Q 178.0(2) . . . . ?
N00Q N9 C23 N11 -0.1(3) . . . . ?
Zn2 N9 C23 N11 175.26(16) . . . . ?
C22 N11 C23 N9 0.0(3) . . . . ?
N12 N11 C23 N9 -177.5(2) . . . . ?
N11 N12 C24 C25 179.6(2) . . . . ?
C28 O4 C25 C26 0.8(3) . . . . ?
C28 O4 C25 C24 -179.8(2) . . . . ?
N12 C24 C25 C26 176.9(3) . . . . ?
N12 C24 C25 O4 -2.4(3) . . . . ?
O4 C25 C26 C27 -0.5(3) . . . . ?
C24 C25 C26 C27 -179.9(2) . . . . ?
C25 C26 C27 C28 0.0(3) . . . . ?
C26 C27 C28 O4 0.5(3) . . . . ?
C25 O4 C28 C27 -0.8(3) . . . . ?
